data_7709772
loop_
_publ_author_name
'Ferrer, Montserrat'
'Gallen, Albert'
'Mart\'inez, Manuel'
'Rocamora, Merc\`e'
'Puttreddy, Rakesh'
'Rissanen, Kari'

_publ_section_title
;
 Homo- and and heterometallic chiral dynamic architectures from
 allyl-palladium(II) building blocks
;
_journal_name_full 'Dalton Transactions'
_journal_paper_doi 10.1039/D1DT03706D
_journal_year 2022
_chemical_formula_moiety 'C138 H134 N4 O4 P8 Pd2 Pt2, 6(C F3 O3 S)'
_chemical_formula_sum 'C144 H134 F18 N4 O22 P8 Pd2 Pt2 S6'
_chemical_formula_weight 3657.64
_space_group_crystal_system orthorhombic
_space_group_IT_number 70
_space_group_name_Hall '-F 2uv 2vw'
_space_group_name_H-M_alt 'F d d d :2'
_atom_sites_solution_hydrogens mixed
_atom_sites_solution_primary iterative
_audit_creation_date 2020-05-24
_audit_creation_method
;
Olex2 1.3
(compiled 2020.01.31 svn.r88ba2a32 for OlexSys, GUI svn.r6032)
;
_audit_update_record
;
2021-10-31 deposited with the CCDC.	2022-03-15 downloaded from the CCDC.
;
_cell_angle_alpha 90
_cell_angle_beta 90
_cell_angle_gamma 90
_cell_formula_units_Z 16
_cell_length_a 34.1344(8)
_cell_length_b 39.0265(9)
_cell_length_c 54.2199(15)
_cell_measurement_reflns_used 18761
_cell_measurement_temperature 120.00(10)
_cell_measurement_theta_max 73.0370
_cell_measurement_theta_min 3.4240
_cell_volume 72229(3)
_computing_cell_refinement
;
CrysAlisPro, Agilent Technologies,
Version 1.171.37.31 (release 14-01-2014 CrysAlis171 .NET)
(compiled Jan 14 2014,18:38:05)
;
_computing_data_collection
;
CrysAlisPro, Agilent Technologies,
Version 1.171.37.31 (release 14-01-2014 CrysAlis171 .NET)
(compiled Jan 14 2014,18:38:05)
;
_computing_data_reduction
;
CrysAlisPro, Agilent Technologies,
Version 1.171.37.31 (release 14-01-2014 CrysAlis171 .NET)
(compiled Jan 14 2014,18:38:05)
;
_computing_molecular_graphics 'Olex2 1.3 (Dolomanov et al., 2009)'
_computing_publication_material 'Olex2 1.3 (Dolomanov et al., 2009)'
_computing_structure_refinement 'SHELXL 2018/3 (Sheldrick, 2015)'
_computing_structure_solution
;
Superflip  (Palatinus & Chapuis, 2007;Palatinus & van der Lee, 2008;
Palatinus et al., 2012)
;
_diffrn_ambient_environment N~2~
_diffrn_ambient_temperature 120.00(10)
_diffrn_detector 'CCD plate'
_diffrn_detector_area_resol_mean 5.1977
_diffrn_detector_type Atlas
_diffrn_measured_fraction_theta_full 0.995
_diffrn_measured_fraction_theta_max 0.995
_diffrn_measurement_details
;
#__ type_ start__ end____ width___ exp.time_
  1 omega  -49.00   33.00   1.0000   30.0000
omega____ theta____ kappa____ phi______ frames
    -      -41.3676   37.0000 -180.0000 82

#__ type_ start__ end____ width___ exp.time_
  2 omega -121.00    0.00   1.0000   30.0000
omega____ theta____ kappa____ phi______ frames
    -      -41.3676  -19.0000  150.0000 121

#__ type_ start__ end____ width___ exp.time_
  3 omega   23.00   97.00   1.0000   30.0000
omega____ theta____ kappa____ phi______ frames
    -       41.3676 -125.0000   90.0000 74

#__ type_ start__ end____ width___ exp.time_
  4 omega   80.00  178.00   1.0000  175.0000
omega____ theta____ kappa____ phi______ frames
    -      105.6154   45.0000 -120.0000 98

#__ type_ start__ end____ width___ exp.time_
  5 omega   29.00   91.00   1.0000  175.0000
omega____ theta____ kappa____ phi______ frames
    -      105.6154  -30.0000  120.0000 62

#__ type_ start__ end____ width___ exp.time_
  6 omega   77.00  178.00   1.0000  175.0000
omega____ theta____ kappa____ phi______ frames
    -      105.6154   61.0000   90.0000 101

#__ type_ start__ end____ width___ exp.time_
  7 omega   29.00  138.00   1.0000  175.0000
omega____ theta____ kappa____ phi______ frames
    -      105.6154  -77.0000  -60.0000 109

#__ type_ start__ end____ width___ exp.time_
  8 omega   29.00   91.00   1.0000  175.0000
omega____ theta____ kappa____ phi______ frames
    -      105.6154  -30.0000  -30.0000 62

#__ type_ start__ end____ width___ exp.time_
  9 omega -118.00   -9.00   1.0000   30.0000
omega____ theta____ kappa____ phi______ frames
    -      -41.3676  -77.0000   60.0000 109
;
_diffrn_measurement_device 'four-circle diffractometer'
_diffrn_measurement_device_type 'SuperNova, Dual, Cu at zero, Atlas'
_diffrn_measurement_method '\w scans'
_diffrn_orient_matrix_UB_11 -0.0275355000
_diffrn_orient_matrix_UB_12 -0.0235014000
_diffrn_orient_matrix_UB_13 0.0148922000
_diffrn_orient_matrix_UB_21 -0.0246366000
_diffrn_orient_matrix_UB_22 -0.0065872000
_diffrn_orient_matrix_UB_23 -0.0233771000
_diffrn_orient_matrix_UB_31 0.0259619000
_diffrn_orient_matrix_UB_32 -0.0309963000
_diffrn_orient_matrix_UB_33 -0.0062827000
_diffrn_radiation_monochromator mirror
_diffrn_radiation_probe x-ray
_diffrn_radiation_type 'Cu K\a'
_diffrn_radiation_wavelength 1.54184
_diffrn_reflns_av_R_equivalents 0.0973
_diffrn_reflns_av_unetI/netI 0.0591
_diffrn_reflns_Laue_measured_fraction_full 0.995
_diffrn_reflns_Laue_measured_fraction_max 0.995
_diffrn_reflns_limit_h_max 40
_diffrn_reflns_limit_h_min -40
_diffrn_reflns_limit_k_max 39
_diffrn_reflns_limit_k_min -46
_diffrn_reflns_limit_l_max 64
_diffrn_reflns_limit_l_min -62
_diffrn_reflns_number 78441
_diffrn_reflns_point_group_measured_fraction_full 0.995
_diffrn_reflns_point_group_measured_fraction_max 0.995
_diffrn_reflns_theta_full 66.749
_diffrn_reflns_theta_max 66.749
_diffrn_reflns_theta_min 2.989
_diffrn_source 'sealed X-ray tube'
_diffrn_source_type 'SuperNova (Cu) X-ray Source'
_exptl_absorpt_coefficient_mu 6.367
_exptl_absorpt_correction_T_max 0.728
_exptl_absorpt_correction_T_min 0.529
_exptl_absorpt_correction_type gaussian
_exptl_absorpt_process_details
;
CrysAlisPro, Agilent Technologies,
Version 1.171.37.31 (release 14-01-2014 CrysAlis171 .NET)
(compiled Jan 14 2014,18:38:05)
Numerical absorption correction based on gaussian integration over
			a multifaceted crystal model
Empirical absorption correction using spherical harmonics,
 implemented in SCALE3 ABSPACK scaling algorithm.
;
_exptl_crystal_colour yellow
_exptl_crystal_colour_primary yellow
_exptl_crystal_density_diffrn 1.345
_exptl_crystal_description plate
_exptl_crystal_F_000 29248
_exptl_crystal_size_max 0.1734
_exptl_crystal_size_mid 0.143
_exptl_crystal_size_min 0.0778
_refine_diff_density_max 5.434
_refine_diff_density_min -1.872
_refine_diff_density_rms 0.193
_refine_ls_extinction_method none
_refine_ls_goodness_of_fit_ref 1.602
_refine_ls_hydrogen_treatment constr
_refine_ls_matrix_type full
_refine_ls_number_parameters 749
_refine_ls_number_reflns 15943
_refine_ls_number_restraints 259
_refine_ls_restrained_S_all 1.608
_refine_ls_R_factor_all 0.1818
_refine_ls_R_factor_gt 0.1537
_refine_ls_shift/su_max 0.001
_refine_ls_shift/su_mean 0.000
_refine_ls_structure_factor_coef Fsqd
_refine_ls_weighting_details 'w=1/[\s^2^(Fo^2^)+(0.2000P)^2^] where P=(Fo^2^+2Fc^2^)/3'
_refine_ls_weighting_scheme calc
_refine_ls_wR_factor_gt 0.4237
_refine_ls_wR_factor_ref 0.4682
_reflns_Friedel_coverage 0.000
_reflns_number_gt 9448
_reflns_number_total 15943
_reflns_threshold_expression 'I > 2\s(I)'
_cod_data_source_file d1dt03706d2.cif
_cod_data_source_block 1PtaL_2
_cod_original_sg_symbol_H-M 'F d d d'
_cod_database_code 7709772
_shelx_shelxl_version_number 2018/3
_chemical_oxdiff_formula 'C40 H25 N4 P1 S1 F3 O3 Pd1'
_shelx_space_group_comment
;
The symmetry employed for this shelxl refinement is uniquely defined
by the following loop, which should always be used as a source of
symmetry information in preference to the above space-group names.
They are only intended as comments.
;
_shelx_estimated_absorpt_t_max 0.637
_shelx_estimated_absorpt_t_min 0.405
_reflns_odcompleteness_completeness 99.78
_reflns_odcompleteness_iscentric 1
_reflns_odcompleteness_theta 66.97
_olex2_refinement_description
;
1. Fixed Uiso
 At 1.2 times of:
  All C(H) groups, All C(H,H) groups
 At 1.5 times of:
  All C(H,H,H) groups
2. Restrained distances
 F6-C71
 1.2 with sigma of 0.02
 C71-F5
 1.2 with sigma of 0.02
 F5-S3
 2.4 with sigma of 0.02
 C71-F4
 1.2 with sigma of 0.02
 F4-S3
 2.4 with sigma of 0.02
 C70-F2
 1.2 with sigma of 0.02
 C70-F1
 1.2 with sigma of 0.02
 C70-F3
 1.2 with sigma of 0.02
 C73-F12
 1.3 with sigma of 0.02
 C73-S2
 2.1 with sigma of 0.02
 S2-F12
 2.5 with sigma of 0.02
 F10-C73
 1.3 with sigma of 0.02
 S2-F10
 2.5 with sigma of 0.02
 F12-F10
 2.1 with sigma of 0.02
 S4-O10
 1.46 with sigma of 0.02
 C72-S4
 1.8 with sigma of 0.02
 S2-O8
 1.4 with sigma of 0.02
 F12-O8
 2.8 with sigma of 0.02
 O9-O8
 2.5 with sigma of 0.02
 F9-C72
 1.3 with sigma of 0.02
 F8-C72
 1.3 with sigma of 0.02
 C72-F7
 1.3 with sigma of 0.02
 F9-F7
 2.1 with sigma of 0.02
 F12-F11
 2.1 with sigma of 0.02
 F11-F10
 2.1 with sigma of 0.02
 F11-S2
 2.5 with sigma of 0.02
 C67-C68
 1.5 with sigma of 0.02
 C68-O2
 1.5 with sigma of 0.02
 C65-C64
 1.5 with sigma of 0.02
 O2-C65
 1.4 with sigma of 0.02
 C31-C33
 1.51 with sigma of 0.01
3. Uiso/Uaniso restraints and constraints
Uanis(C56) \\sim Ueq, Uanis(C53) \\sim Ueq, Uanis(C55) \\sim Ueq, Uanis(C42)
\\sim Ueq: with sigma of 0.02 and sigma for terminal atoms of 0.04
Uanis(C68) \\sim Ueq: with sigma of 0.02 and sigma for terminal atoms of 0.04
Uanis(C60) \\sim Ueq, Uanis(C57) \\sim Ueq: with sigma of 0.02 and sigma for
terminal atoms of 0.04
Uanis(C61) \\sim Ueq, Uanis(C62) \\sim Ueq, Uanis(C58) \\sim Ueq, Uanis(C59)
\\sim Ueq: with sigma of 0.02 and sigma for terminal atoms of 0.04
Uanis(C64) \\sim Ueq: with sigma of 0.02 and sigma for terminal atoms of 0.04
Uanis(C73) \\sim Ueq: with sigma of 0.02 and sigma for terminal atoms of 0.04
Uanis(F12) \\sim Ueq, Uanis(C73) \\sim Ueq: with sigma of 0.02 and sigma for
terminal atoms of 0.04
Uanis(F10) \\sim Ueq: with sigma of 0.1 and sigma for terminal atoms of 0.2
Uanis(S2) \\sim Ueq: with sigma of 0.02 and sigma for terminal atoms of 0.04
Uanis(O10) \\sim Ueq, Uanis(O1) \\sim Ueq, Uanis(F10) \\sim Ueq: with sigma of
0.02 and sigma for terminal atoms of 0.04
Uanis(O11) \\sim Ueq: with sigma of 0.02 and sigma for terminal atoms of 0.04
Uanis(C72) \\sim Ueq: with sigma of 0.02 and sigma for terminal atoms of 0.04
Uanis(O8) \\sim Ueq: with sigma of 0.1 and sigma for terminal atoms of 0.2
Uanis(F9) \\sim Ueq, Uanis(F7) \\sim Ueq, Uanis(F8) \\sim Ueq, Uanis(F11) \\sim
Ueq: with sigma of 0.02 and sigma for terminal atoms of 0.04
Uanis(O8) \\sim Ueq, Uanis(O9) \\sim Ueq: with sigma of 0.02 and sigma for
terminal atoms of 0.04
Uanis(F11) \\sim Ueq: with sigma of 0.1 and sigma for terminal atoms of 0.2
Uanis(O2) \\sim Ueq, Uanis(C10) \\sim Ueq, Uanis(C20) \\sim Ueq, Uanis(C30)
\\sim Ueq, Uanis(C31) \\sim Ueq, Uanis(C45) \\sim Ueq, Uanis(C49) \\sim Ueq,
Uanis(C48) \\sim Ueq, Uanis(C66) \\sim Ueq: with sigma of 0.02 and sigma for
terminal atoms of 0.04
Uanis(C69) \\sim Ueq, Uanis(C65) \\sim Ueq, Uanis(C27) \\sim Ueq: with sigma of
0.02 and sigma for terminal atoms of 0.04
Uanis(S1) = Uanis(C70)
Uanis(F2) = Uanis(F1)
Uanis(C51) = Uanis(C54)
Uanis(O6) = Uanis(O5)
Uanis(F5) = Uanis(F6)
Uanis(C21) = Uanis(C18)
Uanis(F3) = Uanis(F1)
Uanis(C71) = Uanis(S3)
Uanis(C45) = Uanis(C48)
Uanis(C50) = Uanis(C46)
Uanis(F6) = Uanis(F4) = Uanis(F5)
Uanis(C72) = Uanis(S4)
Uanis(C72) = Uanis(F9)
Uanis(C72) = Uanis(F8)
Uanis(C72) = Uanis(F7)
Uanis(C64) = Uanis(C67)
Uanis(C69) = Uanis(C65)
Uanis(F5) = Uanis(F6) = Uanis(F4) = Uanis(C71)
4. Others
 Fixed Sof: S1(0.5) S2(0.5) F1(0.5) F2(0.5) F3(0.5) F10(0.5) F11(0.5) F12(0.5)
 O3(0.5) O8(0.5) C70(0.5) C73(0.5)
 Fixed U11: S4(0.21232) F7(0.21232) F8(0.21232) F9(0.21232) F11(0.13351)
 O8(0.14193) O10(0.27643) O11(0.21823) C65(0.26087) C69(0.26087) C72(0.21232)
5.a Riding coordinates:
 C67(H67A,H67B,H67C), C69(H69A,H69B,H69C)
5.b Ternary CH refined with riding coordinates:
 C64(H64), C65(H65)
5.c Secondary CH2 refined with riding coordinates:
 C30(H30A,H30B), C32(H32A,H32B), C63(H63A,H63B), C66(H66A,H66B)
5.d Aromatic/amide H refined with riding coordinates:
 C5(H5), C4(H4), C2(H2), C1(H1), C34(H34), C35(H35), C37(H37), C38(H38),
 C11(H11), C10(H10), C9(H9), C8(H8), C7(H7), C15(H15), C14(H14), C13(H13),
 C17(H17), C16(H16), C21(H21), C20(H20), C19(H19), C23(H23), C22(H22), C25(H25),
  C26(H26), C27(H27), C28(H28), C29(H29), C44(H44), C43(H43), C42(H42),
 C41(H41), C40(H40), C50(H50), C49(H49), C48(H48), C47(H47), C46(H46), C56(H56),
  C55(H55), C54(H54), C53(H53), C52(H52), C58(H58), C59(H59), C60(H60),
 C61(H61), C62(H62)
5.e Fitted hexagon refined as free rotating group:
 N1(C5,C4,C3,C2,C1), N2(C34,C35,C36,C37,C38), C6(C11,C10,C9,C8,C7), C15(C14,
 C13,C12,C17,C16), C21(C20,C19,C18,C23,C22), C25(C26,C27,C28,C29,C24), C39(C44,
 C43,C42,C41,C40), C45(C50,C49,C48,C47,C46), C51(C56,C55,C54,C53,C52), C57(C58,
 C59,C60,C61,C62)
5.f Idealised Me refined as rotating group:
 C33(H33A,H33B,H33C)
;
_smtbx_masks_void_probe_radius 1.2
_smtbx_masks_void_truncation_radius 1.2
_olex2_submission_special_instructions 'No special instructions were received'

loop_
_space_group_symop_operation_xyz
'x, y, z'
'-x+1/4, -y+1/4, z'
'x, -y+1/4, -z+1/4'
'-x+1/4, y, -z+1/4'
'x, y+1/2, z+1/2'
'-x+1/4, -y+3/4, z+1/2'
'x, -y+3/4, -z+3/4'
'-x+1/4, y+1/2, -z+3/4'
'x+1/2, y, z+1/2'
'-x+3/4, -y+1/4, z+1/2'
'x+1/2, -y+1/4, -z+3/4'
'-x+3/4, y, -z+3/4'
'x+1/2, y+1/2, z'
'-x+3/4, -y+3/4, z'
'x+1/2, -y+3/4, -z+1/4'
'-x+3/4, y+1/2, -z+1/4'
'-x, -y, -z'
'x-1/4, y-1/4, -z'
'-x, y-1/4, z-1/4'
'x-1/4, -y, z-1/4'
'-x, -y+1/2, -z+1/2'
'x-1/4, y+1/4, -z+1/2'
'-x, y+1/4, z+1/4'
'x-1/4, -y+1/2, z+1/4'
'-x+1/2, -y, -z+1/2'
'x+1/4, y-1/4, -z+1/2'
'-x+1/2, y-1/4, z+1/4'
'x+1/4, -y, z+1/4'
'-x+1/2, -y+1/2, -z'
'x+1/4, y+1/4, -z'
'-x+1/2, y+1/4, z-1/4'
'x+1/4, -y+1/2, z-1/4'

loop_
_atom_site_label
_atom_site_type_symbol
_atom_site_fract_x
_atom_site_fract_y
_atom_site_fract_z
_atom_site_U_iso_or_equiv
_atom_site_adp_type
_atom_site_occupancy
_atom_site_site_symmetry_order
_atom_site_calc_flag
_atom_site_refinement_flags_posn
_atom_site_refinement_flags_adp
_atom_site_refinement_flags_occupancy
_atom_site_disorder_assembly
_atom_site_disorder_group
Pt1 Pt 0.44175(2) 0.74899(2) 0.54113(2) 0.1023(4) Uani 1 1 d . . . A 2
Pd1 Pd 0.50275(5) 0.56872(2) 0.58005(2) 0.1107(5) Uani 1 1 d . . . . .
S1 S 0.6160(4) 0.6380(3) 0.4222(2) 0.140(4) Uani 0.5 1 d . . P . .
S2 S 0.4126(6) 0.6299(5) 0.6164(3) 0.188(7) Uani 0.5 1 d D U P . .
S3 S 0.5848(3) 0.7404(4) 0.5693(3) 0.256(4) Uani 1 1 d D . . . .
S4 S 0.3391(5) 0.6754(6) 0.5126(4) 0.302(5) Uani 1 1 d D . . . .
P1 P 0.49429(15) 0.58395(8) 0.53919(8) 0.1002(12) Uani 1 1 d . . . . .
P2 P 0.46539(14) 0.51998(8) 0.58681(8) 0.0994(11) Uani 1 1 d . . . . .
P3 P 0.44803(16) 0.75359(10) 0.49965(10) 0.1084(13) Uani 1 1 d . . . . .
P4 P 0.41602(18) 0.80188(10) 0.54681(11) 0.1229(16) Uani 1 1 d . . . . .
F1 F 0.6152(17) 0.6911(13) 0.3943(7) 0.260(13) Uani 0.5 1 d D . P . .
F2 F 0.5605(14) 0.6689(15) 0.3994(8) 0.260(13) Uani 0.5 1 d D . P . .
F3 F 0.6033(15) 0.6499(14) 0.3765(8) 0.260(13) Uani 0.5 1 d D . P . .
F4 F 0.6011(6) 0.8008(5) 0.5698(5) 0.256(4) Uani 1 1 d D . . B 1
F5 F 0.6258(5) 0.7680(7) 0.5996(4) 0.256(4) Uani 1 1 d D . . . .
F6 F 0.5666(6) 0.7897(8) 0.5982(5) 0.256(4) Uani 1 1 d D . . . .
F7 F 0.3249(8) 0.7019(9) 0.4669(6) 0.302(5) Uani 1 1 d D U . . .
F8 F 0.2903(8) 0.6608(9) 0.4775(6) 0.302(5) Uani 1 1 d D U . . .
F9 F 0.2852(8) 0.7123(10) 0.4947(6) 0.302(5) Uani 1 1 d D U . . .
F10 F 0.3553(12) 0.5909(12) 0.6187(9) 0.29(3) Uani 0.5 1 d D U P C -1
F11 F 0.3817(10) 0.6007(13) 0.6529(7) 0.247(19) Uani 0.5 1 d D U P C -1
F12 F 0.3474(11) 0.6386(11) 0.6363(9) 0.30(3) Uani 0.5 1 d D U P C -1
O1 O 0.3447(8) 0.7915(7) 0.4741(5) 0.213(9) Uani 1 1 d . U . . .
O2 O 0.3504(6) 0.8392(6) 0.5014(4) 0.182(7) Uani 1 1 d D U . . .
O3 O 0.6038(11) 0.6571(11) 0.4421(6) 0.173(14) Uani 0.5 1 d . . P . .
O4 O 0.6539(7) 0.6395(6) 0.4189(4) 0.203(10) Uani 1 1 d . . . . .
O5 O 0.5589(10) 0.7531(7) 0.5513(6) 0.254(10) Uani 1 1 d . . . . .
O6 O 0.5742(9) 0.7241(7) 0.5934(5) 0.254(10) Uani 1 1 d . . . . .
O7 O 0.6252(5) 0.7352(5) 0.5611(5) 0.189(8) Uani 1 1 d . . . . .
O8 O 0.4015(10) 0.6552(12) 0.5993(6) 0.223(19) Uani 0.5 1 d D U P . .
O9 O 0.4352(9) 0.6472(8) 0.6395(5) 0.246(11) Uani 1 1 d D U . . .
O10 O 0.3550(12) 0.6478(11) 0.4963(9) 0.351(18) Uani 1 1 d D U . . .
O11 O 0.3090(10) 0.6756(11) 0.5279(8) 0.309(16) Uani 1 1 d . U . . .
O12 O 0.3639(6) 0.7048(4) 0.5141(5) 0.212(11) Uani 1 1 d . . . . .
N1 N 0.4615(3) 0.69831(14) 0.54080(18) 0.115(5) Uani 1 1 d G . . . .
C5 C 0.4340(2) 0.6737(2) 0.5475(2) 0.116(6) Uani 1 1 d G . . A .
H5 H 0.408925 0.680351 0.552168 0.139 Uiso 1 1 calc R U . . .
C4 C 0.4440(3) 0.63919(19) 0.5471(2) 0.116(6) Uani 1 1 d G . . A .
H4 H 0.425624 0.622733 0.551575 0.139 Uiso 1 1 calc R U . . .
C3 C 0.4815(3) 0.62927(14) 0.54009(19) 0.091(4) Uani 1 1 d G . . A .
C2 C 0.5090(2) 0.6539(2) 0.5334(2) 0.100(4) Uani 1 1 d G . . A .
H2 H 0.534055 0.647226 0.528729 0.120 Uiso 1 1 calc R U . . .
C1 C 0.4990(3) 0.68839(17) 0.5338(2) 0.098(4) Uani 1 1 d G . . A .
H1 H 0.517356 0.704845 0.529321 0.117 Uiso 1 1 calc R U . . .
N2 N 0.4425(3) 0.5054(2) 0.67041(14) 0.091(3) Uani 1 1 d G . . . .
C34 C 0.4782(2) 0.4970(2) 0.65960(17) 0.111(5) Uani 1 1 d G . . . .
H34 H 0.498517 0.488588 0.669267 0.133 Uiso 1 1 calc R U . . .
C35 C 0.4834(2) 0.5011(2) 0.63436(17) 0.100(4) Uani 1 1 d G . . . .
H35 H 0.507245 0.495524 0.627128 0.119 Uiso 1 1 calc R U . . .
C36 C 0.4530(3) 0.5137(2) 0.61991(14) 0.100(5) Uani 1 1 d G . . . .
C37 C 0.4173(3) 0.5221(2) 0.63072(19) 0.106(5) Uani 1 1 d G . . . .
H37 H 0.396949 0.530509 0.621055 0.127 Uiso 1 1 calc R U . . .
C38 C 0.4121(2) 0.5180(2) 0.6560(2) 0.116(5) Uani 1 1 d G . . . .
H38 H 0.388219 0.523574 0.663195 0.139 Uiso 1 1 calc R U . . .
C6 C 0.5381(4) 0.5817(3) 0.5208(2) 0.103(4) Uani 1 1 d G . . . .
C11 C 0.5746(4) 0.5748(3) 0.5310(2) 0.134(7) Uani 1 1 d G . . . .
H11 H 0.576881 0.570243 0.547736 0.161 Uiso 1 1 calc R U . . .
C10 C 0.6077(3) 0.5747(3) 0.5161(3) 0.131(6) Uani 1 1 d G U . . .
H10 H 0.632177 0.570105 0.522857 0.157 Uiso 1 1 calc R U . . .
C9 C 0.6043(4) 0.5815(3) 0.4910(3) 0.161(11) Uani 1 1 d G . . . .
H9 H 0.626479 0.581463 0.481010 0.193 Uiso 1 1 calc R U . . .
C8 C 0.5678(5) 0.5884(3) 0.4808(2) 0.116(5) Uani 1 1 d G . . . .
H8 H 0.565485 0.592958 0.464042 0.139 Uiso 1 1 calc R U . . .
C7 C 0.5346(4) 0.5885(3) 0.4957(2) 0.118(5) Uani 1 1 d G . . . .
H7 H 0.510189 0.593097 0.488921 0.141 Uiso 1 1 calc R U . . .
C15 C 0.4052(4) 0.5242(4) 0.4921(3) 0.191(13) Uani 1 1 d G . . . .
H15 H 0.387607 0.511545 0.482654 0.229 Uiso 1 1 calc R U . . .
C14 C 0.4362(5) 0.5078(2) 0.5038(3) 0.136(8) Uani 1 1 d G . . . .
H14 H 0.439257 0.484198 0.502303 0.164 Uiso 1 1 calc R U . . .
C13 C 0.4625(4) 0.5266(2) 0.5179(2) 0.121(6) Uani 1 1 d G . . . .
H13 H 0.483208 0.515672 0.525798 0.145 Uiso 1 1 calc R U . . .
C12 C 0.4579(4) 0.5619(2) 0.5202(2) 0.108(5) Uani 1 1 d G . . . .
C17 C 0.4269(4) 0.5783(2) 0.5085(3) 0.137(8) Uani 1 1 d G . . . .
H17 H 0.423859 0.601841 0.509997 0.164 Uiso 1 1 calc R U . . .
C16 C 0.4006(4) 0.5594(4) 0.4944(3) 0.148(8) Uani 1 1 d G . . . .
H16 H 0.379908 0.570368 0.486501 0.178 Uiso 1 1 calc R U . . .
C21 C 0.3448(4) 0.5222(4) 0.5494(3) 0.137(5) Uani 1 1 d G . . . .
H21 H 0.320406 0.523493 0.541863 0.165 Uiso 1 1 calc R U . . .
C20 C 0.3650(4) 0.4913(3) 0.5499(3) 0.144(7) Uani 1 1 d G U . . .
H20 H 0.354060 0.471862 0.542793 0.173 Uiso 1 1 calc R U . . .
C19 C 0.4015(4) 0.4894(3) 0.5612(3) 0.142(7) Uani 1 1 d G . . . .
H19 H 0.415037 0.468697 0.561555 0.170 Uiso 1 1 calc R U . . .
C18 C 0.4179(4) 0.5184(3) 0.5719(3) 0.137(5) Uani 1 1 d G . . . .
C23 C 0.3978(4) 0.5494(3) 0.5713(3) 0.142(8) Uani 1 1 d G . . . .
H23 H 0.408708 0.568795 0.578457 0.171 Uiso 1 1 calc R U . . .
C22 C 0.3612(4) 0.5513(3) 0.5601(3) 0.162(9) Uani 1 1 d G . . . .
H22 H 0.347731 0.571961 0.559695 0.194 Uiso 1 1 calc R U . . .
C25 C 0.4753(3) 0.4497(2) 0.5851(2) 0.118(6) Uani 1 1 d G . . . .
H25 H 0.450501 0.448831 0.592184 0.142 Uiso 1 1 calc R U . . .
C26 C 0.4961(4) 0.41959(17) 0.5810(2) 0.133(8) Uani 1 1 d G . . . .
H26 H 0.485129 0.398588 0.585272 0.160 Uiso 1 1 calc R U . . .
C27 C 0.5331(4) 0.4209(2) 0.5704(2) 0.107(5) Uani 1 1 d G U . . .
H27 H 0.547009 0.400728 0.567640 0.128 Uiso 1 1 calc R U . . .
C28 C 0.5495(3) 0.4523(3) 0.5640(2) 0.144(8) Uani 1 1 d G . . . .
H28 H 0.574261 0.453111 0.556921 0.173 Uiso 1 1 calc R U . . .
C29 C 0.5287(4) 0.4824(2) 0.5681(2) 0.115(5) Uani 1 1 d G . . . .
H29 H 0.539634 0.503354 0.563832 0.138 Uiso 1 1 calc R U . . .
C24 C 0.4916(4) 0.48107(18) 0.5787(2) 0.109(5) Uani 1 1 d G . . . .
C30 C 0.5124(9) 0.5767(7) 0.6205(5) 0.151(8) Uani 1 1 d . U . . .
H30A H 0.496342 0.593866 0.628564 0.182 Uiso 1 1 calc R U . . .
H30B H 0.517236 0.556452 0.630412 0.182 Uiso 1 1 calc R U . . .
C31 C 0.5439(11) 0.5887(10) 0.6055(6) 0.185(11) Uani 1 1 d D U . . .
C32 C 0.5364(8) 0.6152(3) 0.5890(5) 0.156(9) Uani 1 1 d . . . . .
H32A H 0.557407 0.621403 0.577754 0.187 Uiso 1 1 calc R U . . .
H32B H 0.521759 0.634682 0.595205 0.187 Uiso 1 1 calc R U . . .
C33 C 0.5863(11) 0.5809(7) 0.6007(6) 0.213(17) Uani 1 1 d D . . . .
H33A H 0.589089 0.557076 0.596532 0.320 Uiso 1 1 calc R U . . .
H33B H 0.601345 0.585758 0.615247 0.320 Uiso 1 1 calc R U . . .
H33C H 0.595593 0.594712 0.587295 0.320 Uiso 1 1 calc R U . . .
C39 C 0.4685(4) 0.7153(3) 0.4848(2) 0.128(6) Uani 1 1 d G . . . .
C44 C 0.4457(3) 0.6862(3) 0.4814(2) 0.120(6) Uani 1 1 d G . . . .
H44 H 0.420080 0.685589 0.487182 0.144 Uiso 1 1 calc R U . . .
C43 C 0.4612(4) 0.6579(3) 0.4692(3) 0.160(10) Uani 1 1 d G . . . .
H43 H 0.446008 0.638388 0.466929 0.192 Uiso 1 1 calc R U . . .
C42 C 0.4996(5) 0.6587(3) 0.4606(3) 0.141(7) Uani 1 1 d G U . . .
H42 H 0.509949 0.639808 0.452459 0.169 Uiso 1 1 calc R U . . .
C41 C 0.5223(4) 0.6879(3) 0.4640(3) 0.126(6) Uani 1 1 d G . . . .
H41 H 0.547962 0.688428 0.458242 0.152 Uiso 1 1 calc R U . . .
C40 C 0.5068(4) 0.7161(3) 0.4762(3) 0.127(6) Uani 1 1 d G . . . .
H40 H 0.522035 0.735629 0.478495 0.152 Uiso 1 1 calc R U . . .
C45 C 0.4830(4) 0.7870(3) 0.4919(3) 0.138(5) Uani 1 1 d G U . . .
C50 C 0.4812(4) 0.8049(4) 0.4697(3) 0.170(7) Uani 1 1 d G . . . .
H50 H 0.462112 0.799509 0.458146 0.204 Uiso 1 1 calc R U . . .
C49 C 0.5080(5) 0.8309(4) 0.4649(3) 0.163(9) Uani 1 1 d G U . . .
H49 H 0.506826 0.842861 0.450100 0.196 Uiso 1 1 calc R U . . .
C48 C 0.5366(5) 0.8390(3) 0.4822(3) 0.138(5) Uani 1 1 d G U . . .
H48 H 0.554514 0.856346 0.479002 0.165 Uiso 1 1 calc R U . . .
C47 C 0.5384(4) 0.8211(4) 0.5044(3) 0.159(10) Uani 1 1 d G . . . .
H47 H 0.557489 0.826479 0.515950 0.191 Uiso 1 1 calc R U . . .
C46 C 0.5116(5) 0.7951(4) 0.5092(3) 0.170(7) Uani 1 1 d G . . . .
H46 H 0.512775 0.783127 0.523997 0.204 Uiso 1 1 calc R U . . .
C51 C 0.4419(5) 0.8258(4) 0.5684(3) 0.145(5) Uani 1 1 d G . . . .
C56 C 0.4789(6) 0.8373(6) 0.5615(3) 0.217(14) Uani 1 1 d G U . . .
H56 H 0.486563 0.836453 0.545097 0.260 Uiso 1 1 calc R U . . .
C55 C 0.5044(5) 0.8500(5) 0.5793(4) 0.198(13) Uani 1 1 d G U . . .
H55 H 0.529142 0.857733 0.574723 0.237 Uiso 1 1 calc R U . . .
C54 C 0.4929(5) 0.8513(4) 0.6039(4) 0.145(5) Uani 1 1 d G . . . .
H54 H 0.509985 0.859846 0.615749 0.174 Uiso 1 1 calc R U . . .
C53 C 0.4559(6) 0.8398(4) 0.6107(2) 0.164(9) Uani 1 1 d G U . . .
H53 H 0.448248 0.840682 0.627149 0.197 Uiso 1 1 calc R U . . .
C52 C 0.4304(4) 0.8271(4) 0.5930(3) 0.163(11) Uani 1 1 d G . . . .
H52 H 0.405668 0.819402 0.597523 0.196 Uiso 1 1 calc R U . . .
C57 C 0.3673(5) 0.7976(6) 0.5597(4) 0.165(9) Uani 1 1 d G U . . .
C58 C 0.3472(7) 0.7666(5) 0.5596(4) 0.211(14) Uani 1 1 d G U . . .
H58 H 0.359947 0.746607 0.554804 0.254 Uiso 1 1 calc R U . . .
C59 C 0.3080(7) 0.7655(5) 0.5665(4) 0.186(11) Uani 1 1 d G U . . .
H59 H 0.294544 0.744789 0.566369 0.223 Uiso 1 1 calc R U . . .
C60 C 0.2889(5) 0.7954(6) 0.5736(4) 0.211(14) Uani 1 1 d G U . . .
H60 H 0.262711 0.794658 0.578236 0.253 Uiso 1 1 calc R U . . .
C61 C 0.3090(6) 0.8264(5) 0.5738(4) 0.189(11) Uani 1 1 d G U . . .
H61 H 0.296282 0.846345 0.578537 0.226 Uiso 1 1 calc R U . . .
C62 C 0.3482(6) 0.8274(4) 0.5669(4) 0.175(10) Uani 1 1 d G U . . .
H62 H 0.361685 0.848164 0.566971 0.210 Uiso 1 1 calc R U . . .
C63 C 0.4052(6) 0.7627(4) 0.4818(5) 0.126(6) Uani 1 1 d . . . . .
H63A H 0.413424 0.764377 0.464704 0.151 Uiso 1 1 calc R U . . .
H63B H 0.388227 0.742831 0.482952 0.151 Uiso 1 1 calc R U . . .
C64 C 0.3825(15) 0.7911(13) 0.4868(9) 0.249(13) Uani 1 1 d D U . . .
H64 H 0.395541 0.805692 0.474529 0.299 Uiso 1 1 calc R U . . .
C65 C 0.3822(12) 0.8179(11) 0.5063(9) 0.252(9) Uani 1 1 d D U . . .
H65 H 0.369862 0.804098 0.519249 0.302 Uiso 1 1 calc R U . . .
C66 C 0.4133(7) 0.8318(5) 0.5210(4) 0.129(6) Uani 1 1 d . U . . .
H66A H 0.407059 0.854737 0.526656 0.155 Uiso 1 1 calc R U . . .
H66B H 0.437764 0.832363 0.511932 0.155 Uiso 1 1 calc R U . . .
C67 C 0.2877(13) 0.8106(13) 0.5014(8) 0.249(13) Uani 1 1 d D . . . .
H67A H 0.299164 0.806302 0.517227 0.373 Uiso 1 1 d R U . . .
H67B H 0.272254 0.791152 0.496506 0.373 Uiso 1 1 d R U . . .
H67C H 0.271194 0.830472 0.502276 0.373 Uiso 1 1 d R U . . .
C68 C 0.3231(11) 0.8189(11) 0.4863(8) 0.223(16) Uani 1 1 d D U . . .
C69 C 0.3096(15) 0.8333(12) 0.4645(9) 0.252(9) Uani 1 1 d . U . . .
H69A H 0.291272 0.820484 0.454675 0.378 Uiso 1 1 d R U . . .
H69B H 0.333642 0.835914 0.455465 0.378 Uiso 1 1 d R U . . .
H69C H 0.298862 0.855404 0.468115 0.378 Uiso 1 1 d R U . . .
C70 C 0.5953(14) 0.6650(11) 0.3955(8) 0.140(4) Uani 0.5 1 d D . P . .
C71 C 0.5989(9) 0.7843(14) 0.5895(7) 0.256(4) Uani 1 1 d D . . . .
C72 C 0.3090(12) 0.6880(8) 0.4866(6) 0.302(5) Uani 1 1 d D U . . .
C73 C 0.3661(9) 0.6098(10) 0.6370(7) 0.19(2) Uani 0.5 1 d D U P C -1

loop_
_atom_site_aniso_label
_atom_site_aniso_U_11
_atom_site_aniso_U_22
_atom_site_aniso_U_33
_atom_site_aniso_U_23
_atom_site_aniso_U_13
_atom_site_aniso_U_12
Pt1 0.1255(7) 0.0506(4) 0.1308(6) -0.0052(2) 0.0028(4) 0.0177(3)
Pd1 0.1585(13) 0.0515(6) 0.1219(9) -0.0114(5) -0.0249(7) -0.0087(6)
S1 0.145(10) 0.123(8) 0.150(8) -0.023(5) 0.050(7) -0.032(7)
S2 0.249(14) 0.126(10) 0.188(14) -0.007(10) 0.006(10) 0.006(10)
S3 0.159(6) 0.343(13) 0.265(10) 0.031(8) 0.019(6) 0.055(7)
S4 0.212 0.306(11) 0.388(12) -0.028(10) -0.015(8) -0.035(8)
P1 0.139(3) 0.0402(14) 0.121(3) -0.0164(14) -0.012(2) 0.0092(16)
P2 0.124(3) 0.0532(16) 0.121(3) -0.0097(15) -0.018(2) 0.0065(17)
P3 0.118(3) 0.071(2) 0.137(3) 0.0002(19) -0.004(3) 0.0124(19)
P4 0.152(4) 0.0538(18) 0.163(4) -0.002(2) 0.011(3) 0.027(2)
F1 0.30(3) 0.30(3) 0.183(18) -0.010(18) 0.046(19) -0.07(3)
F2 0.30(3) 0.30(3) 0.183(18) -0.010(18) 0.046(19) -0.07(3)
F3 0.30(3) 0.30(3) 0.183(18) -0.010(18) 0.046(19) -0.07(3)
F4 0.159(6) 0.343(13) 0.265(10) 0.031(8) 0.019(6) 0.055(7)
F5 0.159(6) 0.343(13) 0.265(10) 0.031(8) 0.019(6) 0.055(7)
F6 0.159(6) 0.343(13) 0.265(10) 0.031(8) 0.019(6) 0.055(7)
F7 0.212 0.306(11) 0.388(12) -0.028(10) -0.015(8) -0.035(8)
F8 0.212 0.306(11) 0.388(12) -0.028(10) -0.015(8) -0.035(8)
F9 0.212 0.306(11) 0.388(12) -0.028(10) -0.015(8) -0.035(8)
F10 0.24(4) 0.30(4) 0.32(4) -0.02(3) 0.01(3) 0.01(3)
F11 0.134 0.31(4) 0.30(4) 0.04(3) -0.04(2) -0.01(3)
F12 0.32(4) 0.24(4) 0.34(5) -0.01(3) 0.01(3) 0.07(3)
O1 0.187(14) 0.220(16) 0.232(16) -0.013(13) -0.033(13) 0.053(13)
O2 0.160(12) 0.173(13) 0.211(13) -0.032(11) -0.027(11) 0.055(11)
O3 0.15(3) 0.21(4) 0.15(2) -0.07(2) -0.02(2) 0.04(3)
O4 0.196(19) 0.23(2) 0.179(15) -0.025(13) 0.031(13) -0.122(18)
O5 0.29(2) 0.204(16) 0.271(19) 0.100(14) 0.067(17) 0.130(16)
O6 0.29(2) 0.204(16) 0.271(19) 0.100(14) 0.067(17) 0.130(16)
O7 0.133(12) 0.163(15) 0.27(2) -0.002(15) 0.075(14) 0.002(11)
O8 0.142 0.25(4) 0.28(4) -0.02(3) 0.01(3) 0.00(3)
O9 0.248(18) 0.223(18) 0.267(18) -0.060(15) -0.005(15) -0.043(15)
O10 0.276 0.35(4) 0.43(4) -0.04(3) 0.02(3) -0.04(3)
O11 0.218 0.34(3) 0.36(3) 0.02(3) 0.13(2) 0.03(2)
O12 0.150(14) 0.070(7) 0.42(3) -0.018(12) -0.017(16) -0.035(8)
N1 0.182(15) 0.038(5) 0.125(9) -0.003(5) -0.013(9) 0.001(7)
C5 0.172(17) 0.061(8) 0.115(10) -0.013(7) 0.001(10) 0.043(10)
C4 0.165(18) 0.063(8) 0.118(11) -0.011(7) -0.016(11) -0.007(9)
C3 0.118(11) 0.045(6) 0.109(9) -0.007(5) -0.014(8) 0.007(6)
C2 0.115(11) 0.060(7) 0.126(11) -0.019(7) -0.010(9) 0.008(7)
C1 0.094(10) 0.058(7) 0.140(11) -0.007(7) 0.014(8) 0.032(6)
N2 0.076(7) 0.061(5) 0.136(9) -0.027(6) -0.009(6) -0.024(5)
C34 0.135(15) 0.078(9) 0.119(12) 0.002(7) -0.005(10) 0.014(9)
C35 0.093(10) 0.085(9) 0.120(12) -0.004(7) -0.001(8) 0.020(7)
C36 0.120(12) 0.039(5) 0.140(12) -0.001(6) -0.035(9) 0.003(6)
C37 0.096(10) 0.059(7) 0.162(15) -0.041(8) 0.001(9) 0.008(7)
C38 0.138(16) 0.073(9) 0.137(14) -0.007(8) 0.006(12) -0.016(9)
C6 0.105(11) 0.072(8) 0.130(12) -0.029(7) 0.008(9) -0.009(7)
C11 0.148(19) 0.081(10) 0.174(18) -0.035(11) -0.015(15) -0.018(11)
C10 0.125(13) 0.102(11) 0.166(14) -0.025(10) 0.014(11) -0.020(10)
C9 0.21(3) 0.092(12) 0.18(2) -0.045(13) 0.06(2) -0.042(16)
C8 0.119(14) 0.103(12) 0.125(13) -0.027(9) 0.013(11) 0.001(10)
C7 0.135(15) 0.071(8) 0.147(15) -0.020(8) 0.014(12) 0.022(9)
C15 0.22(3) 0.17(3) 0.18(2) -0.10(2) -0.01(2) -0.04(2)
C14 0.18(2) 0.086(10) 0.143(16) -0.023(11) 0.010(14) -0.034(13)
C13 0.169(18) 0.058(7) 0.135(12) -0.023(7) -0.019(12) -0.006(9)
C12 0.124(13) 0.083(9) 0.118(11) -0.031(8) -0.012(9) 0.019(9)
C17 0.137(16) 0.092(11) 0.180(18) -0.070(12) 0.024(14) -0.014(11)
C16 0.132(17) 0.17(2) 0.142(16) -0.045(15) -0.009(13) 0.010(15)
C21 0.164(13) 0.097(9) 0.152(11) -0.006(8) -0.053(10) -0.028(9)
C20 0.111(12) 0.170(15) 0.151(13) -0.040(12) -0.011(11) -0.007(12)
C19 0.100(13) 0.118(14) 0.21(2) -0.033(14) -0.006(13) -0.022(11)
C18 0.164(13) 0.097(9) 0.152(11) -0.006(8) -0.053(10) -0.028(9)
C23 0.134(16) 0.093(12) 0.20(2) -0.002(12) -0.050(15) 0.006(11)
C22 0.19(3) 0.114(16) 0.19(2) 0.040(15) -0.032(19) -0.003(16)
C25 0.113(12) 0.069(9) 0.171(15) -0.039(9) -0.019(11) 0.022(8)
C26 0.160(18) 0.055(7) 0.185(18) -0.036(9) -0.066(15) 0.038(9)
C27 0.120(11) 0.066(7) 0.133(10) -0.024(7) -0.030(9) 0.028(7)
C28 0.131(16) 0.113(15) 0.19(2) -0.046(14) -0.003(14) 0.031(12)
C29 0.132(15) 0.079(10) 0.132(13) 0.001(8) -0.019(11) -0.019(9)
C24 0.158(17) 0.055(7) 0.115(11) -0.014(6) -0.029(10) 0.003(8)
C30 0.186(16) 0.117(12) 0.151(14) 0.004(11) -0.029(13) -0.016(13)
C31 0.200(19) 0.186(19) 0.169(16) -0.039(14) -0.014(16) -0.003(16)
C32 0.22(2) 0.039(6) 0.21(2) -0.030(9) -0.056(17) -0.051(10)
C33 0.32(5) 0.117(18) 0.21(3) -0.038(18) -0.09(3) -0.08(2)
C39 0.156(19) 0.109(13) 0.118(12) 0.003(10) 0.002(12) 0.018(13)
C44 0.133(15) 0.086(10) 0.142(14) -0.027(9) -0.033(11) 0.006(10)
C43 0.25(3) 0.082(11) 0.150(17) -0.022(11) 0.018(18) -0.026(15)
C42 0.148(14) 0.146(15) 0.129(12) -0.011(11) -0.008(11) 0.037(12)
C41 0.142(16) 0.067(9) 0.171(17) -0.006(9) -0.004(13) 0.009(9)
C40 0.131(15) 0.086(10) 0.163(16) -0.019(10) 0.035(12) 0.028(10)
C45 0.152(10) 0.095(7) 0.165(10) 0.007(7) 0.028(8) 0.014(7)
C50 0.129(12) 0.126(13) 0.26(2) 0.049(14) 0.038(13) -0.012(10)
C49 0.152(15) 0.153(16) 0.185(16) 0.010(13) 0.031(13) 0.030(13)
C48 0.152(10) 0.095(7) 0.165(10) 0.007(7) 0.028(8) 0.014(7)
C47 0.20(2) 0.081(11) 0.20(2) -0.040(12) 0.074(19) -0.035(13)
C46 0.129(12) 0.126(13) 0.26(2) 0.049(14) 0.038(13) -0.012(10)
C51 0.145(13) 0.102(10) 0.187(16) -0.022(9) -0.007(11) 0.007(9)
C56 0.21(2) 0.22(2) 0.23(2) -0.042(17) -0.002(17) 0.003(17)
C55 0.20(2) 0.188(19) 0.201(18) -0.047(15) -0.001(16) 0.013(16)
C54 0.145(13) 0.102(10) 0.187(16) -0.022(9) -0.007(11) 0.007(9)
C53 0.169(16) 0.160(16) 0.163(15) -0.010(13) -0.002(14) 0.013(14)
C52 0.30(4) 0.085(11) 0.101(11) -0.013(9) 0.021(16) 0.057(16)
C57 0.165(16) 0.122(13) 0.207(17) 0.010(13) 0.039(14) 0.026(13)
C58 0.173(19) 0.23(2) 0.23(2) -0.001(17) 0.018(16) -0.009(17)
C59 0.173(17) 0.171(17) 0.213(18) -0.014(15) 0.038(15) 0.018(15)
C60 0.20(2) 0.20(2) 0.23(2) -0.023(16) 0.039(16) 0.019(17)
C61 0.173(18) 0.179(18) 0.214(18) -0.006(15) 0.033(15) -0.016(15)
C62 0.170(17) 0.163(17) 0.192(17) 0.001(14) 0.029(14) 0.006(14)
C63 0.124(14) 0.064(8) 0.189(18) 0.003(9) -0.021(13) 0.013(9)
C64 0.228(19) 0.26(2) 0.256(19) -0.017(16) -0.031(16) -0.007(17)
C65 0.261 0.227(18) 0.267(18) 0.000(15) -0.008(15) 0.032(15)
C66 0.152(13) 0.087(9) 0.150(12) -0.008(9) -0.019(11) 0.046(10)
C67 0.228(19) 0.26(2) 0.256(19) -0.017(16) -0.031(16) -0.007(17)
C68 0.22(2) 0.22(2) 0.23(2) -0.017(17) -0.004(17) 0.034(18)
C69 0.261 0.227(18) 0.267(18) 0.000(15) -0.008(15) 0.032(15)
C70 0.145(10) 0.123(8) 0.150(8) -0.023(5) 0.050(7) -0.032(7)
C71 0.159(6) 0.343(13) 0.265(10) 0.031(8) 0.019(6) 0.055(7)
C72 0.212 0.306(11) 0.388(12) -0.028(10) -0.015(8) -0.035(8)
C73 0.19(3) 0.19(3) 0.19(3) -0.005(19) -0.015(19) 0.018(19)

loop_
_atom_type_symbol
_atom_type_description
_atom_type_scat_dispersion_real
_atom_type_scat_dispersion_imag
_atom_type_scat_source
C C 0.0181 0.0091 'International Tables Vol C Tables 4.2.6.8 and 6.1.1.4'
H H 0.0000 0.0000 'International Tables Vol C Tables 4.2.6.8 and 6.1.1.4'
F F 0.0727 0.0534 'International Tables Vol C Tables 4.2.6.8 and 6.1.1.4'
N N 0.0311 0.0180 'International Tables Vol C Tables 4.2.6.8 and 6.1.1.4'
O O 0.0492 0.0322 'International Tables Vol C Tables 4.2.6.8 and 6.1.1.4'
P P 0.2955 0.4335 'International Tables Vol C Tables 4.2.6.8 and 6.1.1.4'
Pd Pd 0.1215 3.9337 'International Tables Vol C Tables 4.2.6.8 and 6.1.1.4'
Pt Pt -4.5932 6.9264 'International Tables Vol C Tables 4.2.6.8 and 6.1.1.4'
S S 0.3331 0.5567 'International Tables Vol C Tables 4.2.6.8 and 6.1.1.4'

loop_
_exptl_crystal_face_index_h
_exptl_crystal_face_index_k
_exptl_crystal_face_index_l
_exptl_crystal_face_perp_dist
_exptl_oxdiff_crystal_face_indexfrac_h
_exptl_oxdiff_crystal_face_indexfrac_k
_exptl_oxdiff_crystal_face_indexfrac_l
_exptl_oxdiff_crystal_face_x
_exptl_oxdiff_crystal_face_y
_exptl_oxdiff_crystal_face_z
-14 18 11 0.0760 -13.9996 17.9994 10.9951 0.1262 -0.0307 -0.9904
14 -17 -14 0.0640 13.9995 -16.9993 -13.9947 -0.1944 0.0942 0.9783
-5 -14 28 0.0994 -4.9995 -14.0009 27.9953 0.8836 -0.4391 0.1283
5 15 -27 0.0682 4.9996 15.0008 -26.9955 -0.8922 0.4091 -0.1656
9 13 27 0.0347 9.0003 12.9993 26.9975 -0.1513 -0.9385 -0.3389
-10 -11 -27 0.0370 -10.0002 -10.9994 -26.9977 0.1318 0.9500 0.2509
16 -18 -1 0.0660 15.9997 -17.9996 -0.9962 -0.0324 -0.2523 0.9796
-19 12 -10 0.0630 -18.9998 11.9999 -10.0027 0.0922 0.6229 -0.8024
-17 -16 -5 0.0509 -16.9998 -16.0001 -5.0022 0.7696 0.6412 0.0860
-13 -5 28 0.0810 -12.9994 -5.0010 27.9935 0.8924 -0.3012 -0.3583
9 -22 10 0.0714 9.0000 -22.0001 10.0010 0.4182 -0.3106 0.8527
6 9 -31 0.0543 5.9995 9.0010 -30.9945 -0.8383 0.5175 0.0715
-16 13 -17 0.0603 -16.0000 13.0002 -17.0011 -0.1181 0.7060 -0.7115

loop_
_geom_angle_atom_site_label_1
_geom_angle_atom_site_label_2
_geom_angle_atom_site_label_3
_geom_angle
_geom_angle_site_symmetry_1
_geom_angle_site_symmetry_3
_geom_angle_publ_flag
P4 Pt1 P3 95.71(17) . . ?
N1 Pt1 P3 92.1(3) . . ?
N1 Pt1 P4 171.5(3) . . ?
N1 Pt1 N2 85.8(3) . 3_566 ?
N2 Pt1 P3 173.9(3) 3_566 . ?
N2 Pt1 P4 86.8(3) 3_566 . ?
P1 Pd1 P2 107.07(15) . . ?
C30 Pd1 P1 157.1(7) . . ?
C30 Pd1 P2 92.3(7) . . ?
C31 Pd1 P1 127.7(12) . . ?
C31 Pd1 P2 124.4(12) . . ?
C31 Pd1 C30 38.2(11) . . ?
C31 Pd1 C32 37.5(12) . . ?
C32 Pd1 P1 93.7(6) . . ?
C32 Pd1 P2 158.2(7) . . ?
C32 Pd1 C30 66.0(9) . . ?
S1 S1 O3 128.2(19) 2_665 . ?
S1 S1 O4 63.6(15) 2_665 2_665 ?
S1 S1 O4 61.6(16) 2_665 . ?
S1 S1 C70 131.2(12) 2_665 . ?
O3 S1 C70 101(2) . . ?
O4 S1 O3 114(2) 2_665 . ?
O4 S1 O3 112(2) . . ?
O4 S1 O4 122.7(13) 2_665 . ?
O4 S1 C70 99.2(18) 2_665 . ?
O4 S1 C70 103.8(18) . . ?
S2 S2 O8 152(3) 3_566 . ?
S2 S2 O9 85(2) 3_566 3_566 ?
S2 S2 O9 56.4(19) 3_566 . ?
S2 S2 C73 50.6(12) 3_566 . ?
O8 S2 O9 110(2) . . ?
O8 S2 C73 114.1(16) . . ?
O9 S2 O8 123(2) 3_566 . ?
O9 S2 O9 104(3) 3_566 . ?
O9 S2 C73 96.2(18) . . ?
O9 S2 C73 105(2) 3_566 . ?
O5 S3 O6 127.1(19) . . ?
O5 S3 O7 115.6(19) . . ?
O5 S3 C71 102.8(18) . . ?
O6 S3 C71 86.8(18) . . ?
O7 S3 O6 115.5(17) . . ?
O7 S3 C71 93.2(13) . . ?
O10 S4 C72 87(3) . . ?
O11 S4 O10 131(3) . . ?
O11 S4 O12 115(3) . . ?
O11 S4 C72 93(3) . . ?
O12 S4 O10 113(2) . . ?
O12 S4 C72 99(2) . . ?
C3 P1 Pd1 104.7(4) . . ?
C3 P1 C12 108.0(5) . . ?
C6 P1 Pd1 114.5(5) . . ?
C6 P1 C3 105.2(5) . . ?
C6 P1 C12 103.3(6) . . ?
C12 P1 Pd1 120.2(5) . . ?
C36 P2 Pd1 112.7(3) . . ?
C18 P2 Pd1 116.6(5) . . ?
C18 P2 C36 102.9(7) . . ?
C18 P2 C24 107.7(6) . . ?
C24 P2 Pd1 112.1(5) . . ?
C24 P2 C36 103.6(5) . . ?
C39 P3 Pt1 113.9(5) . . ?
C45 P3 Pt1 110.4(6) . . ?
C45 P3 C39 103.5(7) . . ?
C63 P3 Pt1 118.4(9) . . ?
C63 P3 C39 103.7(8) . . ?
C63 P3 C45 105.6(9) . . ?
C51 P4 Pt1 112.6(6) . . ?
C51 P4 C57 104.8(10) . . ?
C51 P4 C66 101.4(10) . . ?
C57 P4 Pt1 108.9(7) . . ?
C57 P4 C66 108.0(11) . . ?
C66 P4 Pt1 119.9(7) . . ?
C64 O1 C68 104(3) . . ?
C65 O2 C68 106(3) . . ?
S1 O4 S1 54.7(13) 2_665 . ?
S2 O9 S2 38.4(14) 3_566 . ?
C5 N1 Pt1 115.7(5) . . ?
C5 N1 C1 120.0 . . ?
C1 N1 Pt1 124.2(5) . . ?
N1 C5 H5 120.0 . . ?
C4 C5 N1 120.0 . . ?
C4 C5 H5 120.0 . . ?
C5 C4 H4 120.0 . . ?
C3 C4 C5 120.0 . . ?
C3 C4 H4 120.0 . . ?
C4 C3 P1 119.9(6) . . ?
C4 C3 C2 120.0 . . ?
C2 C3 P1 120.1(6) . . ?
C3 C2 H2 120.0 . . ?
C1 C2 C3 120.0 . . ?
C1 C2 H2 120.0 . . ?
N1 C1 H1 120.0 . . ?
C2 C1 N1 120.0 . . ?
C2 C1 H1 120.0 . . ?
C34 N2 Pt1 114.3(5) . 3_566 ?
C34 N2 C38 120.0 . . ?
C38 N2 Pt1 125.5(5) . 3_566 ?
N2 C34 H34 120.0 . . ?
N2 C34 C35 120.0 . . ?
C35 C34 H34 120.0 . . ?
C34 C35 H35 120.0 . . ?
C36 C35 C34 120.0 . . ?
C36 C35 H35 120.0 . . ?
C35 C36 P2 114.8(6) . . ?
C35 C36 C37 120.0 . . ?
C37 C36 P2 125.1(6) . . ?
C36 C37 H37 120.0 . . ?
C36 C37 C38 120.0 . . ?
C38 C37 H37 120.0 . . ?
N2 C38 H38 120.0 . . ?
C37 C38 N2 120.0 . . ?
C37 C38 H38 120.0 . . ?
C11 C6 P1 122.3(9) . . ?
C11 C6 C7 120.0 . . ?
C7 C6 P1 117.6(9) . . ?
C6 C11 H11 120.0 . . ?
C6 C11 C10 120.0 . . ?
C10 C11 H11 120.0 . . ?
C11 C10 H10 120.0 . . ?
C9 C10 C11 120.0 . . ?
C9 C10 H10 120.0 . . ?
C10 C9 H9 120.0 . . ?
C8 C9 C10 120.0 . . ?
C8 C9 H9 120.0 . . ?
C9 C8 H8 120.0 . . ?
C7 C8 C9 120.0 . . ?
C7 C8 H8 120.0 . . ?
C6 C7 H7 120.0 . . ?
C8 C7 C6 120.0 . . ?
C8 C7 H7 120.0 . . ?
C14 C15 H15 120.0 . . ?
C14 C15 C16 120.0 . . ?
C16 C15 H15 120.0 . . ?
C15 C14 H14 120.0 . . ?
C13 C14 C15 120.0 . . ?
C13 C14 H14 120.0 . . ?
C14 C13 H13 120.0 . . ?
C14 C13 C12 120.0 . . ?
C12 C13 H13 120.0 . . ?
C13 C12 P1 116.1(7) . . ?
C17 C12 P1 123.9(7) . . ?
C17 C12 C13 120.0 . . ?
C12 C17 H17 120.0 . . ?
C12 C17 C16 120.0 . . ?
C16 C17 H17 120.0 . . ?
C15 C16 H16 120.0 . . ?
C17 C16 C15 120.0 . . ?
C17 C16 H16 120.0 . . ?
C20 C21 H21 120.0 . . ?
C20 C21 C22 120.0 . . ?
C22 C21 H21 120.0 . . ?
C21 C20 H20 120.0 . . ?
C21 C20 C19 120.0 . . ?
C19 C20 H20 120.0 . . ?
C20 C19 H19 120.0 . . ?
C18 C19 C20 120.0 . . ?
C18 C19 H19 120.0 . . ?
C19 C18 P2 124.9(7) . . ?
C23 C18 P2 115.0(7) . . ?
C23 C18 C19 120.0 . . ?
C18 C23 H23 120.0 . . ?
C22 C23 C18 120.0 . . ?
C22 C23 H23 120.0 . . ?
C21 C22 H22 120.0 . . ?
C23 C22 C21 120.0 . . ?
C23 C22 H22 120.0 . . ?
C26 C25 H25 120.0 . . ?
C26 C25 C24 120.0 . . ?
C24 C25 H25 120.0 . . ?
C25 C26 H26 120.0 . . ?
C27 C26 C25 120.0 . . ?
C27 C26 H26 120.0 . . ?
C26 C27 H27 120.0 . . ?
C26 C27 C28 120.0 . . ?
C28 C27 H27 120.0 . . ?
C27 C28 H28 120.0 . . ?
C27 C28 C29 120.0 . . ?
C29 C28 H28 120.0 . . ?
C28 C29 H29 120.0 . . ?
C24 C29 C28 120.0 . . ?
C24 C29 H29 120.0 . . ?
C25 C24 P2 118.6(7) . . ?
C29 C24 P2 121.2(7) . . ?
C29 C24 C25 120.0 . . ?
Pd1 C30 H30A 117.1 . . ?
Pd1 C30 H30B 117.1 . . ?
H30A C30 H30B 114.1 . . ?
C31 C30 Pd1 66.3(17) . . ?
C31 C30 H30A 117.1 . . ?
C31 C30 H30B 117.1 . . ?
C30 C31 Pd1 76(2) . . ?
C32 C31 Pd1 74.6(16) . . ?
C32 C31 C30 118(3) . . ?
C33 C31 Pd1 116.9(19) . . ?
C33 C31 C30 139(4) . . ?
C33 C31 C32 103(3) . . ?
Pd1 C32 H32A 116.9 . . ?
Pd1 C32 H32B 116.9 . . ?
C31 C32 Pd1 67.9(16) . . ?
C31 C32 H32A 116.9 . . ?
C31 C32 H32B 116.9 . . ?
H32A C32 H32B 113.9 . . ?
C31 C33 H33A 109.5 . . ?
C31 C33 H33B 109.5 . . ?
C31 C33 H33C 109.5 . . ?
H33A C33 H33B 109.5 . . ?
H33A C33 H33C 109.5 . . ?
H33B C33 H33C 109.5 . . ?
C44 C39 P3 120.8(7) . . ?
C44 C39 C40 120.0 . . ?
C40 C39 P3 119.1(7) . . ?
C39 C44 H44 120.0 . . ?
C39 C44 C43 120.0 . . ?
C43 C44 H44 120.0 . . ?
C44 C43 H43 120.0 . . ?
C44 C43 C42 120.0 . . ?
C42 C43 H43 120.0 . . ?
C43 C42 H42 120.0 . . ?
C43 C42 C41 120.0 . . ?
C41 C42 H42 120.0 . . ?
C42 C41 H41 120.0 . . ?
C40 C41 C42 120.0 . . ?
C40 C41 H41 120.0 . . ?
C39 C40 H40 120.0 . . ?
C41 C40 C39 120.0 . . ?
C41 C40 H40 120.0 . . ?
C50 C45 P3 122.1(10) . . ?
C50 C45 C46 120.0 . . ?
C46 C45 P3 117.8(10) . . ?
C45 C50 H50 120.0 . . ?
C49 C50 C45 120.0 . . ?
C49 C50 H50 120.0 . . ?
C50 C49 H49 120.0 . . ?
C48 C49 C50 120.0 . . ?
C48 C49 H49 120.0 . . ?
C49 C48 H48 120.0 . . ?
C49 C48 C47 120.0 . . ?
C47 C48 H48 120.0 . . ?
C48 C47 H47 120.0 . . ?
C46 C47 C48 120.0 . . ?
C46 C47 H47 120.0 . . ?
C45 C46 H46 120.0 . . ?
C47 C46 C45 120.0 . . ?
C47 C46 H46 120.0 . . ?
C56 C51 P4 117.1(11) . . ?
C56 C51 C52 120.0 . . ?
C52 C51 P4 121.4(11) . . ?
C51 C56 H56 120.0 . . ?
C51 C56 C55 120.0 . . ?
C55 C56 H56 120.0 . . ?
C56 C55 H55 120.0 . . ?
C54 C55 C56 120.0 . . ?
C54 C55 H55 120.0 . . ?
C55 C54 H54 120.0 . . ?
C53 C54 C55 120.0 . . ?
C53 C54 H54 120.0 . . ?
C54 C53 H53 120.0 . . ?
C54 C53 C52 120.0 . . ?
C52 C53 H53 120.0 . . ?
C51 C52 H52 120.0 . . ?
C53 C52 C51 120.0 . . ?
C53 C52 H52 120.0 . . ?
C58 C57 P4 122.1(13) . . ?
C58 C57 C62 120.0 . . ?
C62 C57 P4 117.3(12) . . ?
C57 C58 H58 120.0 . . ?
C57 C58 C59 120.0 . . ?
C59 C58 H58 120.0 . . ?
C58 C59 H59 120.0 . . ?
C58 C59 C60 120.0 . . ?
C60 C59 H59 120.0 . . ?
C59 C60 H60 120.0 . . ?
C61 C60 C59 120.0 . . ?
C61 C60 H60 120.0 . . ?
C60 C61 H61 120.0 . . ?
C62 C61 C60 120.0 . . ?
C62 C61 H61 120.0 . . ?
C57 C62 H62 120.0 . . ?
C61 C62 C57 120.0 . . ?
C61 C62 H62 120.0 . . ?
P3 C63 H63A 107.1 . . ?
P3 C63 H63B 107.1 . . ?
H63A C63 H63B 106.8 . . ?
C64 C63 P3 121(2) . . ?
C64 C63 H63A 107.1 . . ?
C64 C63 H63B 107.1 . . ?
O1 C64 H64 94.5 . . ?
O1 C64 C65 109(4) . . ?
C63 C64 O1 114(3) . . ?
C63 C64 H64 94.5 . . ?
C63 C64 C65 135(4) . . ?
C65 C64 H64 94.5 . . ?
O2 C65 C64 107(4) . . ?
O2 C65 H65 97.3 . . ?
O2 C65 C66 117(3) . . ?
C64 C65 H65 97.3 . . ?
C66 C65 C64 131(3) . . ?
C66 C65 H65 97.3 . . ?
P4 C66 H66A 111.2 . . ?
P4 C66 H66B 111.2 . . ?
C65 C66 P4 103(2) . . ?
C65 C66 H66A 111.2 . . ?
C65 C66 H66B 111.2 . . ?
H66A C66 H66B 109.1 . . ?
H67A C67 H67B 109.4 . . ?
H67A C67 H67C 109.5 . . ?
H67B C67 H67C 109.4 . . ?
C68 C67 H67A 101.4 . . ?
C68 C67 H67B 117.7 . . ?
C68 C67 H67C 109.0 . . ?
O1 C68 O2 109(3) . . ?
O1 C68 C67 120(4) . . ?
O2 C68 C67 109(3) . . ?
C69 C68 O1 95(3) . . ?
C69 C68 O2 118(4) . . ?
C69 C68 C67 107(4) . . ?
C68 C69 H69A 118.6 . . ?
C68 C69 H69B 101.1 . . ?
C68 C69 H69C 108.3 . . ?
H69A C69 H69B 109.4 . . ?
H69A C69 H69C 109.4 . . ?
H69B C69 H69C 109.5 . . ?
F1 C70 S1 107(4) . . ?
F2 C70 S1 107(4) . . ?
F2 C70 F1 116(5) . . ?
F2 C70 F3 115(5) . . ?
F3 C70 S1 107(4) . . ?
F3 C70 F1 104(4) . . ?
F4 C71 S3 89(3) . . ?
F5 C71 S3 89(3) . . ?
F5 C71 F4 126(3) . . ?
F6 C71 S3 98(4) . . ?
F6 C71 F4 107(3) . . ?
F6 C71 F5 126(3) . . ?
F7 C72 S4 121(3) . . ?
F7 C72 F8 103(3) . . ?
F7 C72 F9 103.2(19) . . ?
F8 C72 S4 110(2) . . ?
F9 C72 S4 107(3) . . ?
F9 C72 F8 114(4) . . ?
F10 C73 S2 91.4(15) . . ?
F10 C73 F12 110(2) . . ?
F11 C73 S2 100.0(18) . . ?
F11 C73 F10 125(2) . . ?
F11 C73 F12 124(2) . . ?
F12 C73 S2 91.9(15) . . ?

loop_
_geom_bond_atom_site_label_1
_geom_bond_atom_site_label_2
_geom_bond_distance
_geom_bond_site_symmetry_2
_geom_bond_publ_flag
Pt1 P3 2.266(5) . ?
Pt1 P4 2.265(4) . ?
Pt1 N1 2.089(5) . ?
Pt1 N2 2.093(8) 3_566 ?
Pd1 P1 2.312(4) . ?
Pd1 P2 2.319(4) . ?
Pd1 C30 2.24(3) . ?
Pd1 C31 2.12(3) . ?
Pd1 C32 2.202(12) . ?
S1 S1 1.19(3) 2_665 ?
S1 O3 1.38(3) . ?
S1 O4 1.28(2) 2_665 ?
S1 O4 1.31(2) . ?
S1 C70 1.92(5) . ?
S2 S2 1.00(3) 3_566 ?
S2 O8 1.407(19) . ?
S2 O9 1.61(3) . ?
S2 O9 1.35(3) 3_566 ?
S2 C73 2.09(2) . ?
S3 O5 1.40(3) . ?
S3 O6 1.50(3) . ?
S3 O7 1.46(2) . ?
S3 C71 2.09(6) . ?
S4 O10 1.493(19) . ?
S4 O11 1.32(3) . ?
S4 O12 1.43(2) . ?
S4 C72 1.812(19) . ?
P1 C3 1.822(6) . ?
P1 C6 1.798(11) . ?
P1 C12 1.828(10) . ?
P2 C36 1.861(9) . ?
P2 C18 1.813(11) . ?
P2 C24 1.817(8) . ?
P3 C39 1.835(9) . ?
P3 C45 1.818(12) . ?
P3 C63 1.79(2) . ?
P4 C51 1.738(15) . ?
P4 C57 1.812(17) . ?
P4 C66 1.82(2) . ?
F1 C70 1.228(19) . ?
F2 C70 1.22(2) . ?
F3 C70 1.219(19) . ?
F4 C71 1.251(18) . ?
F5 C71 1.244(18) . ?
F6 C71 1.217(18) . ?
F7 C72 1.314(19) . ?
F8 C72 1.335(19) . ?
F9 C72 1.323(19) . ?
F10 C73 1.29(2) . ?
F11 C73 1.08(3) . ?
F12 C73 1.29(2) . ?
O1 C64 1.46(5) . ?
O1 C68 1.46(4) . ?
O2 C65 1.393(19) . ?
O2 C68 1.473(19) . ?
N1 C5 1.3900 . ?
N1 C1 1.3900 . ?
C5 H5 0.9300 . ?
C5 C4 1.3900 . ?
C4 H4 0.9300 . ?
C4 C3 1.3900 . ?
C3 C2 1.3900 . ?
C2 H2 0.9300 . ?
C2 C1 1.3900 . ?
C1 H1 0.9300 . ?
N2 C34 1.3900 . ?
N2 C38 1.3900 . ?
C34 H34 0.9300 . ?
C34 C35 1.3900 . ?
C35 H35 0.9300 . ?
C35 C36 1.3900 . ?
C36 C37 1.3900 . ?
C37 H37 0.9300 . ?
C37 C38 1.3900 . ?
C38 H38 0.9300 . ?
C6 C11 1.3900 . ?
C6 C7 1.3900 . ?
C11 H11 0.9300 . ?
C11 C10 1.3900 . ?
C10 H10 0.9300 . ?
C10 C9 1.3900 . ?
C9 H9 0.9300 . ?
C9 C8 1.3900 . ?
C8 H8 0.9300 . ?
C8 C7 1.3900 . ?
C7 H7 0.9300 . ?
C15 H15 0.9300 . ?
C15 C14 1.3900 . ?
C15 C16 1.3900 . ?
C14 H14 0.9300 . ?
C14 C13 1.3900 . ?
C13 H13 0.9300 . ?
C13 C12 1.3900 . ?
C12 C17 1.3900 . ?
C17 H17 0.9300 . ?
C17 C16 1.3900 . ?
C16 H16 0.9300 . ?
C21 H21 0.9300 . ?
C21 C20 1.3900 . ?
C21 C22 1.3900 . ?
C20 H20 0.9300 . ?
C20 C19 1.3900 . ?
C19 H19 0.9300 . ?
C19 C18 1.3900 . ?
C18 C23 1.3900 . ?
C23 H23 0.9300 . ?
C23 C22 1.3900 . ?
C22 H22 0.9300 . ?
C25 H25 0.9300 . ?
C25 C26 1.3900 . ?
C25 C24 1.3900 . ?
C26 H26 0.9300 . ?
C26 C27 1.3900 . ?
C27 H27 0.9300 . ?
C27 C28 1.3900 . ?
C28 H28 0.9300 . ?
C28 C29 1.3900 . ?
C29 H29 0.9300 . ?
C29 C24 1.3900 . ?
C30 H30A 0.9700 . ?
C30 H30B 0.9700 . ?
C30 C31 1.43(4) . ?
C31 C32 1.39(4) . ?
C31 C33 1.502(10) . ?
C32 H32A 0.9700 . ?
C32 H32B 0.9700 . ?
C33 H33A 0.9600 . ?
C33 H33B 0.9600 . ?
C33 H33C 0.9600 . ?
C39 C44 1.3900 . ?
C39 C40 1.3900 . ?
C44 H44 0.9300 . ?
C44 C43 1.3900 . ?
C43 H43 0.9300 . ?
C43 C42 1.3900 . ?
C42 H42 0.9300 . ?
C42 C41 1.3900 . ?
C41 H41 0.9300 . ?
C41 C40 1.3900 . ?
C40 H40 0.9300 . ?
C45 C50 1.3900 . ?
C45 C46 1.3900 . ?
C50 H50 0.9300 . ?
C50 C49 1.3900 . ?
C49 H49 0.9300 . ?
C49 C48 1.3900 . ?
C48 H48 0.9300 . ?
C48 C47 1.3900 . ?
C47 H47 0.9300 . ?
C47 C46 1.3900 . ?
C46 H46 0.9300 . ?
C51 C56 1.3900 . ?
C51 C52 1.3900 . ?
C56 H56 0.9300 . ?
C56 C55 1.3900 . ?
C55 H55 0.9300 . ?
C55 C54 1.3900 . ?
C54 H54 0.9300 . ?
C54 C53 1.3900 . ?
C53 H53 0.9300 . ?
C53 C52 1.3900 . ?
C52 H52 0.9300 . ?
C57 C58 1.3900 . ?
C57 C62 1.3900 . ?
C58 H58 0.9300 . ?
C58 C59 1.3900 . ?
C59 H59 0.9300 . ?
C59 C60 1.3900 . ?
C60 H60 0.9300 . ?
C60 C61 1.3900 . ?
C61 H61 0.9300 . ?
C61 C62 1.3900 . ?
C62 H62 0.9300 . ?
C63 H63A 0.9700 . ?
C63 H63B 0.9700 . ?
C63 C64 1.38(5) . ?
C64 H64 0.9800 . ?
C64 C65 1.487(19) . ?
C65 H65 0.9800 . ?
C65 C66 1.43(5) . ?
C66 H66A 0.9700 . ?
C66 H66B 0.9700 . ?
C67 H67A 0.9605 . ?
C67 H67B 0.9591 . ?
C67 H67C 0.9599 . ?
C67 C68 1.496(19) . ?
C68 C69 1.39(5) . ?
C69 H69A 0.9597 . ?
C69 H69B 0.9601 . ?
C69 H69C 0.9597 . ?

loop_
_geom_torsion_atom_site_label_1
_geom_torsion_atom_site_label_2
_geom_torsion_atom_site_label_3
_geom_torsion_atom_site_label_4
_geom_torsion
_geom_torsion_site_symmetry_1
_geom_torsion_site_symmetry_2
_geom_torsion_site_symmetry_3
_geom_torsion_site_symmetry_4
_geom_torsion_publ_flag
Pt1 P3 C39 C44 75.9(9) . . . . ?
Pt1 P3 C39 C40 -106.7(7) . . . . ?
Pt1 P3 C45 C50 -153.0(8) . . . . ?
Pt1 P3 C45 C46 25.3(9) . . . . ?
Pt1 P3 C63 C64 56(3) . . . . ?
Pt1 P4 C51 C56 70.8(10) . . . . ?
Pt1 P4 C51 C52 -95.2(11) . . . . ?
Pt1 P4 C57 C58 -15.1(13) . . . . ?
Pt1 P4 C57 C62 173.7(10) . . . . ?
Pt1 P4 C66 C65 73(2) . . . . ?
Pt1 N1 C5 C4 178.1(6) . . . . ?
Pt1 N1 C1 C2 -177.9(7) . . . . ?
Pt1 N2 C34 C35 -175.5(5) 3_566 . . . ?
Pt1 N2 C38 C37 174.9(5) 3_566 . . . ?
Pd1 P1 C3 C4 -76.0(6) . . . . ?
Pd1 P1 C3 C2 104.9(6) . . . . ?
Pd1 P1 C6 C11 -6.4(7) . . . . ?
Pd1 P1 C6 C7 176.2(5) . . . . ?
Pd1 P1 C12 C13 -58.7(8) . . . . ?
Pd1 P1 C12 C17 121.3(8) . . . . ?
Pd1 P2 C36 C35 -76.6(5) . . . . ?
Pd1 P2 C36 C37 100.1(6) . . . . ?
Pd1 P2 C18 C19 140.7(8) . . . . ?
Pd1 P2 C18 C23 -38.6(10) . . . . ?
Pd1 P2 C24 C25 170.6(5) . . . . ?
Pd1 P2 C24 C29 -4.1(8) . . . . ?
Pd1 C30 C31 C32 63(2) . . . . ?
Pd1 C30 C31 C33 -115(4) . . . . ?
P1 C3 C2 C1 179.1(7) . . . . ?
P1 C6 C11 C10 -177.4(8) . . . . ?
P1 C6 C7 C8 177.5(8) . . . . ?
P1 C12 C17 C16 180.0(11) . . . . ?
P2 C36 C37 C38 -176.5(7) . . . . ?
P2 C18 C23 C22 179.3(13) . . . . ?
P3 C39 C44 C43 177.4(10) . . . . ?
P3 C39 C40 C41 -177.5(10) . . . . ?
P3 C45 C50 C49 178.3(12) . . . . ?
P3 C45 C46 C47 -178.4(11) . . . . ?
P3 C63 C64 O1 -168(3) . . . . ?
P3 C63 C64 C65 -6(8) . . . . ?
P4 C51 C56 C55 -166.3(12) . . . . ?
P4 C51 C52 C53 165.7(13) . . . . ?
P4 C57 C58 C59 -171.0(17) . . . . ?
P4 C57 C62 C61 171.4(16) . . . . ?
O1 C64 C65 O2 -15(6) . . . . ?
O1 C64 C65 C66 -168(4) . . . . ?
O2 C65 C66 P4 122(4) . . . . ?
O3 S1 O4 S1 123(2) . . . 2_665 ?
O4 S1 O4 S1 -19(2) 2_665 . . 2_665 ?
O8 S2 O9 S2 152(2) . . . 3_566 ?
O9 S2 O9 S2 -75(3) 3_566 . . 3_566 ?
O10 S4 C72 F7 -69(3) . . . . ?
O10 S4 C72 F8 50(4) . . . . ?
O10 S4 C72 F9 174(3) . . . . ?
O11 S4 C72 F7 160(3) . . . . ?
O11 S4 C72 F8 -81(4) . . . . ?
O11 S4 C72 F9 43(3) . . . . ?
O12 S4 C72 F7 44(3) . . . . ?
O12 S4 C72 F8 163(3) . . . . ?
O12 S4 C72 F9 -73(3) . . . . ?
N1 C5 C4 C3 0.0 . . . . ?
C5 N1 C1 C2 0.0 . . . . ?
C5 C4 C3 P1 -179.1(7) . . . . ?
C5 C4 C3 C2 0.0 . . . . ?
C4 C3 C2 C1 0.0 . . . . ?
C3 P1 C6 C11 108.0(7) . . . . ?
C3 P1 C6 C7 -69.4(7) . . . . ?
C3 P1 C12 C13 -178.6(7) . . . . ?
C3 P1 C12 C17 1.4(10) . . . . ?
C3 C2 C1 N1 0.0 . . . . ?
C1 N1 C5 C4 0.0 . . . . ?
N2 C34 C35 C36 0.0 . . . . ?
C34 N2 C38 C37 0.0 . . . . ?
C34 C35 C36 P2 176.9(6) . . . . ?
C34 C35 C36 C37 0.0 . . . . ?
C35 C36 C37 C38 0.0 . . . . ?
C36 P2 C18 C19 -95.4(10) . . . . ?
C36 P2 C18 C23 85.3(9) . . . . ?
C36 P2 C24 C25 48.8(7) . . . . ?
C36 P2 C24 C29 -125.9(7) . . . . ?
C36 C37 C38 N2 0.0 . . . . ?
C38 N2 C34 C35 0.0 . . . . ?
C6 P1 C3 C4 162.9(7) . . . . ?
C6 P1 C3 C2 -16.1(8) . . . . ?
C6 P1 C12 C13 70.4(9) . . . . ?
C6 P1 C12 C17 -109.6(9) . . . . ?
C6 C11 C10 C9 0.0 . . . . ?
C11 C6 C7 C8 0.0 . . . . ?
C11 C10 C9 C8 0.0 . . . . ?
C10 C9 C8 C7 0.0 . . . . ?
C9 C8 C7 C6 0.0 . . . . ?
C7 C6 C11 C10 0.0 . . . . ?
C15 C14 C13 C12 0.0 . . . . ?
C14 C15 C16 C17 0.0 . . . . ?
C14 C13 C12 P1 180.0(10) . . . . ?
C14 C13 C12 C17 0.0 . . . . ?
C13 C12 C17 C16 0.0 . . . . ?
C12 P1 C3 C4 53.2(8) . . . . ?
C12 P1 C3 C2 -125.9(7) . . . . ?
C12 P1 C6 C11 -138.8(7) . . . . ?
C12 P1 C6 C7 43.7(7) . . . . ?
C12 C17 C16 C15 0.0 . . . . ?
C16 C15 C14 C13 0.0 . . . . ?
C21 C20 C19 C18 0.0 . . . . ?
C20 C21 C22 C23 0.0 . . . . ?
C20 C19 C18 P2 -179.2(14) . . . . ?
C20 C19 C18 C23 0.0 . . . . ?
C19 C18 C23 C22 0.0 . . . . ?
C18 P2 C36 C35 157.0(6) . . . . ?
C18 P2 C36 C37 -26.3(7) . . . . ?
C18 P2 C24 C25 -59.7(9) . . . . ?
C18 P2 C24 C29 125.5(9) . . . . ?
C18 C23 C22 C21 0.0 . . . . ?
C22 C21 C20 C19 0.0 . . . . ?
C25 C26 C27 C28 0.0 . . . . ?
C26 C25 C24 P2 -174.8(8) . . . . ?
C26 C25 C24 C29 0.0 . . . . ?
C26 C27 C28 C29 0.0 . . . . ?
C27 C28 C29 C24 0.0 . . . . ?
C28 C29 C24 P2 174.7(8) . . . . ?
C28 C29 C24 C25 0.0 . . . . ?
C24 P2 C36 C35 44.8(6) . . . . ?
C24 P2 C36 C37 -138.5(6) . . . . ?
C24 P2 C18 C19 13.7(12) . . . . ?
C24 P2 C18 C23 -165.6(8) . . . . ?
C24 C25 C26 C27 0.0 . . . . ?
C30 C31 C32 Pd1 -64(3) . . . . ?
C33 C31 C32 Pd1 115(2) . . . . ?
C39 P3 C45 C50 84.7(10) . . . . ?
C39 P3 C45 C46 -97.0(9) . . . . ?
C39 P3 C63 C64 -177(3) . . . . ?
C39 C44 C43 C42 0.0 . . . . ?
C44 C39 C40 C41 0.0 . . . . ?
C44 C43 C42 C41 0.0 . . . . ?
C43 C42 C41 C40 0.0 . . . . ?
C42 C41 C40 C39 0.0 . . . . ?
C40 C39 C44 C43 0.0 . . . . ?
C45 P3 C39 C44 -164.2(9) . . . . ?
C45 P3 C39 C40 13.3(10) . . . . ?
C45 P3 C63 C64 -69(3) . . . . ?
C45 C50 C49 C48 0.0 . . . . ?
C50 C45 C46 C47 0.0 . . . . ?
C50 C49 C48 C47 0.0 . . . . ?
C49 C48 C47 C46 0.0 . . . . ?
C48 C47 C46 C45 0.0 . . . . ?
C46 C45 C50 C49 0.0 . . . . ?
C51 P4 C57 C58 -135.8(12) . . . . ?
C51 P4 C57 C62 53.0(14) . . . . ?
C51 P4 C66 C65 -162.2(19) . . . . ?
C51 C56 C55 C54 0.0 . . . . ?
C56 C51 C52 C53 0.0 . . . . ?
C56 C55 C54 C53 0.0 . . . . ?
C55 C54 C53 C52 0.0 . . . . ?
C54 C53 C52 C51 0.0 . . . . ?
C52 C51 C56 C55 0.0 . . . . ?
C57 P4 C51 C56 -170.9(10) . . . . ?
C57 P4 C51 C52 23.0(14) . . . . ?
C57 P4 C66 C65 -52(2) . . . . ?
C57 C58 C59 C60 0.0 . . . . ?
C58 C57 C62 C61 0.0 . . . . ?
C58 C59 C60 C61 0.0 . . . . ?
C59 C60 C61 C62 0.0 . . . . ?
C60 C61 C62 C57 0.0 . . . . ?
C62 C57 C58 C59 0.0 . . . . ?
C63 P3 C39 C44 -54.2(11) . . . . ?
C63 P3 C39 C40 123.3(10) . . . . ?
C63 P3 C45 C50 -23.9(13) . . . . ?
C63 P3 C45 C46 154.4(10) . . . . ?
C63 C64 C65 O2 -178(5) . . . . ?
C63 C64 C65 C66 29(10) . . . . ?
C64 O1 C68 O2 13(5) . . . . ?
C64 O1 C68 C67 -113(4) . . . . ?
C64 O1 C68 C69 134(4) . . . . ?
C64 C65 C66 P4 -86(6) . . . . ?
C65 O2 C68 O1 -23(4) . . . . ?
C65 O2 C68 C67 110(4) . . . . ?
C65 O2 C68 C69 -129(5) . . . . ?
C66 P4 C51 C56 -58.6(11) . . . . ?
C66 P4 C51 C52 135.3(12) . . . . ?
C66 P4 C57 C58 116.7(13) . . . . ?
C66 P4 C57 C62 -54.5(15) . . . . ?
C68 O1 C64 C63 168(4) . . . . ?
C68 O1 C64 C65 1(5) . . . . ?
C68 O2 C65 C64 22(5) . . . . ?
C68 O2 C65 C66 -180(4) . . . . ?
C70 S1 O4 S1 -129.6(14) . . . 2_665 ?
C73 S2 O9 S2 33.0(18) . . . 3_566 ?

loop_
_smtbx_masks_void_nr
_smtbx_masks_void_average_x
_smtbx_masks_void_average_y
_smtbx_masks_void_average_z
_smtbx_masks_void_volume
_smtbx_masks_void_count_electrons
_smtbx_masks_void_content
1 0.125 0.125 0.125 2117.1 613.8 ?
2 -0.125 -0.125 0.875 2117.1 596.3 ?
3 -0.125 0.375 0.375 2117.1 596.3 ?
4 0.125 0.625 0.625 2117.1 613.8 ?
5 0.080 0.019 0.747 11.6 1.9 ?
6 0.080 0.231 0.503 11.6 2.0 ?
7 0.080 0.519 0.247 11.6 1.9 ?
8 0.080 0.731 0.003 11.6 2.0 ?
9 0.125 0.125 0.690 22.0 0.0 ?
10 0.125 0.125 0.560 22.0 0.0 ?
11 0.125 0.625 0.190 22.0 0.0 ?
12 0.125 0.625 0.060 22.0 0.0 ?
13 0.375 0.375 0.875 2117.1 596.3 ?
14 0.375 0.875 0.375 2117.1 596.3 ?
15 0.170 0.019 0.503 11.6 2.2 ?
16 0.170 0.231 0.747 11.6 2.2 ?
17 0.170 0.519 0.003 11.6 2.2 ?
18 0.170 0.731 0.247 11.6 2.2 ?
19 0.330 0.269 0.253 11.6 1.4 ?
20 0.330 0.481 0.497 11.6 1.4 ?
21 0.330 0.769 0.753 11.6 1.4 ?
22 0.330 0.981 0.997 11.6 1.4 ?
23 0.375 0.375 0.310 22.0 2.7 ?
24 0.375 0.375 0.440 22.0 2.9 ?
25 0.375 0.875 0.810 22.0 2.7 ?
26 0.375 0.875 0.940 22.0 2.9 ?
27 0.625 0.125 0.625 2117.1 613.8 ?
28 0.625 0.625 0.125 2117.1 613.8 ?
29 0.420 0.269 0.497 11.6 1.4 ?
30 0.420 0.481 0.253 11.6 1.4 ?
31 0.420 0.769 -0.003 11.6 1.4 ?
32 0.420 0.981 0.753 11.6 1.4 ?
33 0.580 0.019 0.247 11.6 1.9 ?
34 0.580 0.231 0.003 11.6 2.0 ?
35 0.580 0.519 0.747 11.6 1.9 ?
36 0.580 0.731 0.503 11.6 2.0 ?
37 0.625 0.125 0.190 22.0 0.0 ?
38 0.625 0.125 0.060 22.0 0.0 ?
39 0.625 0.625 0.690 22.0 0.0 ?
40 0.625 0.625 0.560 22.0 0.0 ?
41 0.670 0.019 0.003 11.6 2.2 ?
42 0.670 0.231 0.247 11.6 2.2 ?
43 0.670 0.519 0.503 11.6 2.2 ?
44 0.670 0.731 0.747 11.6 2.2 ?
45 0.830 0.269 0.753 11.6 1.4 ?
46 0.830 0.481 0.997 11.6 1.4 ?
47 0.830 0.769 0.253 11.6 1.4 ?
48 0.830 0.981 0.497 11.6 1.4 ?
49 0.875 0.375 0.810 22.0 2.7 ?
50 0.875 0.375 0.940 22.0 2.9 ?
51 0.875 0.875 0.310 22.0 2.7 ?
52 0.875 0.875 0.440 22.0 2.9 ?
53 0.920 0.269 -0.003 11.6 1.4 ?
54 0.920 0.481 0.753 11.6 1.4 ?
55 0.920 0.769 0.497 11.6 1.4 ?
56 0.920 0.981 0.253 11.6 1.4 ?
